data_7702749
loop_
_publ_author_name
'Abrahams, Brendan F.'
'Coleiro, Joseph'
'Ha, Karen'
'Hoskins, Bernard F.'
'Orchard, Simon D.'
'Robson, Richard'

_publ_section_title
;
 Dihydroxybenzoquinone and chloranilic acid derivatives of rare earth
 metals
;
_journal_issue 8
_journal_name_full 'Journal of the Chemical Society, Dalton Transactions'
_journal_page_first 1586
_journal_paper_doi 10.1039/b109296k
_journal_year 2002
_chemical_formula_sum 'C18 H36 Ce2 Cl6 O30'
_chemical_formula_weight 1225.41
_chemical_name_systematic
; 
hexaaquatris(chloranilato)dicerium(III) hydrate 
;
_space_group_IT_number 12
_space_group_name_Hall '-C 2y'
_space_group_name_H-M_alt 'C 1 2/m 1'
_symmetry_cell_setting monoclinic
_symmetry_space_group_name_H-M 'C 1 2/m 1'
_atom_sites_solution_primary heavy
_atom_sites_solution_secondary difmap
_audit_creation_method SHELXL-97
_cell_angle_alpha 90.00
_cell_angle_beta 92.83(2)
_cell_angle_gamma 90.00
_cell_formula_units_Z 2
_cell_length_a 11.376(2)
_cell_length_b 16.598(3)
_cell_length_c 11.224(2)
_cell_measurement_reflns_used 25
_cell_measurement_temperature 293(2)
_cell_measurement_theta_max 15.4
_cell_measurement_theta_min 7.7
_cell_volume 2116.7(7)
_computing_cell_refinement 'CAD4 - Software'
_computing_data_collection 'CAD4 - Software'
_computing_structure_refinement 'SHELXL-97 (Sheldrick, 1997)'
_computing_structure_solution 'SHELXS-86 (Sheldrick, 1986)'
_diffrn_ambient_temperature 293(2)
_diffrn_measured_fraction_theta_full 0.990
_diffrn_measured_fraction_theta_max 0.990
_diffrn_measurement_device_type 'Enraf-Nonius CAD4 diffractometer'
_diffrn_measurement_method \w:2\q
_diffrn_radiation_monochromator graphite
_diffrn_radiation_source 'fine-focus sealed tube'
_diffrn_radiation_type MoK\a
_diffrn_radiation_wavelength 0.71069
_diffrn_reflns_av_R_equivalents 0.0155
_diffrn_reflns_av_sigmaI/netI 0.0305
_diffrn_reflns_limit_h_max 14
_diffrn_reflns_limit_h_min -14
_diffrn_reflns_limit_k_max 21
_diffrn_reflns_limit_k_min -1
_diffrn_reflns_limit_l_max 14
_diffrn_reflns_limit_l_min -1
_diffrn_reflns_number 3084
_diffrn_reflns_theta_full 27.55
_diffrn_reflns_theta_max 27.55
_diffrn_reflns_theta_min 1.82
_diffrn_standards_decay_% 6
_diffrn_standards_interval_time 160
_diffrn_standards_number 3
_exptl_absorpt_coefficient_mu 2.596
_exptl_absorpt_correction_T_max 0.8025
_exptl_absorpt_correction_T_min 0.5931
_exptl_absorpt_correction_type numerical
_exptl_absorpt_process_details 'SHELX-76 (Sheldrick, 1976)'
_exptl_crystal_colour 'deep purple'
_exptl_crystal_density_diffrn 1.923
_exptl_crystal_density_method 'not measured'
_exptl_crystal_description 'rectangular prism'
_exptl_crystal_F_000 1204
_exptl_crystal_size_max 0.49
_exptl_crystal_size_mid 0.20
_exptl_crystal_size_min 0.09
_refine_diff_density_max 0.907
_refine_diff_density_min -0.874
_refine_diff_density_rms 0.135
_refine_ls_extinction_method none
_refine_ls_goodness_of_fit_ref 1.118
_refine_ls_hydrogen_treatment noref
_refine_ls_matrix_type full
_refine_ls_number_parameters 139
_refine_ls_number_reflns 2513
_refine_ls_number_restraints 0
_refine_ls_restrained_S_all 1.118
_refine_ls_R_factor_all 0.0430
_refine_ls_R_factor_gt 0.0340
_refine_ls_shift/su_max 0.000
_refine_ls_shift/su_mean 0.000
_refine_ls_structure_factor_coef Fsqd
_refine_ls_weighting_details 'calc w=1/[\s^2^(Fo^2^)+(0.0537P)^2^+4.1500P] where P=(Fo^2^+2Fc^2^)/3'
_refine_ls_weighting_scheme calc
_refine_ls_wR_factor_gt 0.0899
_refine_ls_wR_factor_ref 0.0939
_reflns_number_gt 2204
_reflns_number_total 2513
_reflns_threshold_expression >2sigma(I)
_cod_data_source_file b109296k.txt
_cod_data_source_block cecanabs97
_cod_original_sg_symbol_H-M C2/c
_cod_database_code 7702749

loop_
_symmetry_equiv_pos_as_xyz
'x, y, z'
'x, -y, z'
'x+1/2, y+1/2, z'
'x+1/2, -y+1/2, z'
'-x, -y, -z'
'-x, y, -z'
'-x+1/2, -y+1/2, -z'
'-x+1/2, y+1/2, -z'

loop_
_atom_site_label
_atom_site_type_symbol
_atom_site_fract_x
_atom_site_fract_y
_atom_site_fract_z
_atom_site_U_iso_or_equiv
_atom_site_adp_type
_atom_site_occupancy
_atom_site_symmetry_multiplicity
_atom_site_calc_flag
_atom_site_refinement_flags
Ce1 Ce 0.28350(3) 0.0000 0.15605(3) 0.02447(11) Uani 1 2 d S
Cl1 Cl 0.44135(11) 0.20515(7) -0.18610(12) 0.0463(3) Uani 1 1 d .
O1 O 0.3453(3) 0.10136(18) 0.0042(3) 0.0327(7) Uani 1 1 d .
O2 O 0.1856(3) 0.13780(18) 0.1559(3) 0.0364(7) Uani 1 1 d .
C1 C 0.3050(3) 0.1717(2) -0.0032(4) 0.0272(8) Uani 1 1 d .
C2 C 0.2121(3) 0.1929(2) 0.0860(4) 0.0285(8) Uani 1 1 d .
C3 C 0.3379(4) 0.2297(3) -0.0841(4) 0.0317(9) Uani 1 1 d .
Cl2 Cl 0.5000 0.19069(9) 0.5000 0.0456(4) Uani 1 2 d S
O3 O 0.3727(3) 0.07901(18) 0.3284(3) 0.0341(7) Uani 1 1 d .
C4 C 0.4342(3) 0.0462(2) 0.4115(4) 0.0277(8) Uani 1 1 d .
C5 C 0.5000 0.0870(4) 0.5000 0.0306(12) Uani 1 2 d S
O4 O 0.5127(4) 0.0000 0.1426(4) 0.0355(10) Uani 1 2 d S
O5 O 0.1264(5) 0.0000 -0.0130(5) 0.0558(14) Uani 1 2 d S
O6 O 0.1168(5) 0.0000 0.2914(6) 0.0604(15) Uani 1 2 d S
O7 O 0.0805(7) 0.1177(5) 0.8239(9) 0.148(3) Uani 1 1 d .
O8 O 0.2696(13) 0.0000 0.6773(14) 0.100 Uiso 0.580(18) 2 d SP
O9 O 0.2768(12) 0.2945(9) 0.5939(14) 0.100 Uiso 0.439(12) 1 d P
O10 O 0.1985(14) 0.1353(10) 0.6269(15) 0.100 Uiso 0.404(12) 1 d P
O11 O 0.4354(15) 0.3745(12) 0.5840(16) 0.100 Uiso 0.360(12) 1 d P
O12 O 0.217(2) 0.2448(14) 0.651(2) 0.100 Uiso 0.293(12) 1 d P
O13 O 0.335(2) 0.3671(14) 0.507(2) 0.100 Uiso 0.284(11) 1 d P

loop_
_atom_site_aniso_label
_atom_site_aniso_U_11
_atom_site_aniso_U_22
_atom_site_aniso_U_33
_atom_site_aniso_U_23
_atom_site_aniso_U_13
_atom_site_aniso_U_12
Ce1 0.02786(17) 0.01810(16) 0.02732(18) 0.000 0.00005(11) 0.000
Cl1 0.0540(7) 0.0361(6) 0.0510(7) 0.0079(5) 0.0242(6) 0.0142(5)
O1 0.0353(14) 0.0222(14) 0.0412(17) 0.0040(13) 0.0085(13) 0.0059(12)
O2 0.0449(17) 0.0271(15) 0.0381(17) 0.0087(14) 0.0115(14) 0.0078(13)
C1 0.0291(18) 0.0222(19) 0.030(2) 0.0002(16) 0.0023(15) 0.0045(15)
C2 0.0309(19) 0.0217(19) 0.033(2) 0.0019(16) -0.0001(16) 0.0037(15)
C3 0.035(2) 0.024(2) 0.037(2) -0.0005(17) 0.0078(17) 0.0079(16)
Cl2 0.0730(11) 0.0196(7) 0.0435(9) 0.000 -0.0034(8) 0.000
O3 0.0454(16) 0.0225(14) 0.0335(16) 0.0003(12) -0.0070(13) 0.0055(13)
C4 0.0332(19) 0.023(2) 0.0274(19) 0.0000(16) 0.0032(15) 0.0015(15)
C5 0.039(3) 0.021(3) 0.032(3) 0.000 0.001(2) 0.000
O4 0.030(2) 0.029(2) 0.048(3) 0.000 0.0040(19) 0.000
O5 0.048(3) 0.055(3) 0.063(4) 0.000 -0.017(3) 0.000
O6 0.058(3) 0.057(3) 0.069(4) 0.000 0.028(3) 0.000
O7 0.126(6) 0.098(5) 0.219(10) 0.038(6) -0.013(6) 0.003(5)

loop_
_atom_type_symbol
_atom_type_description
_atom_type_scat_dispersion_real
_atom_type_scat_dispersion_imag
_atom_type_scat_source
C C 0.0033 0.0016 'International Tables Vol C Tables 4.2.6.8 and 6.1.1.4'
H H 0.0000 0.0000 'International Tables Vol C Tables 4.2.6.8 and 6.1.1.4'
O O 0.0106 0.0060 'International Tables Vol C Tables 4.2.6.8 and 6.1.1.4'
Cl Cl 0.1484 0.1585 'International Tables Vol C Tables 4.2.6.8 and 6.1.1.4'
Ce Ce -0.2486 2.6331 'International Tables Vol C Tables 4.2.6.8 and 6.1.1.4'

loop_
_geom_angle_atom_site_label_1
_geom_angle_atom_site_label_2
_geom_angle_atom_site_label_3
_geom_angle
_geom_angle_site_symmetry_1
_geom_angle_site_symmetry_3
O6 Ce1 O3 79.66(15) . 2
O6 Ce1 O3 79.66(15) . .
O3 Ce1 O3 63.00(13) 2 .
O6 Ce1 O1 131.27(10) . 2
O3 Ce1 O1 93.27(10) 2 2
O3 Ce1 O1 139.01(10) . 2
O6 Ce1 O1 131.27(10) . .
O3 Ce1 O1 139.02(10) 2 .
O3 Ce1 O1 93.27(10) . .
O1 Ce1 O1 83.79(14) 2 .
O6 Ce1 O5 85.8(2) . .
O3 Ce1 O5 144.90(9) 2 .
O3 Ce1 O5 144.90(9) . .
O1 Ce1 O5 72.80(12) 2 .
O1 Ce1 O5 72.80(12) . .
O6 Ce1 O2 69.73(8) . .
O3 Ce1 O2 129.10(10) 2 .
O3 Ce1 O2 72.00(10) . .
O1 Ce1 O2 137.44(10) 2 .
O1 Ce1 O2 62.34(9) . .
O5 Ce1 O2 73.01(9) . .
O6 Ce1 O2 69.73(8) . 2
O3 Ce1 O2 72.00(10) 2 2
O3 Ce1 O2 129.10(10) . 2
O1 Ce1 O2 62.34(9) 2 2
O1 Ce1 O2 137.44(10) . 2
O5 Ce1 O2 73.01(9) . 2
O2 Ce1 O2 128.08(15) . 2
O6 Ce1 O4 145.70(19) . .
O3 Ce1 O4 71.25(12) 2 .
O3 Ce1 O4 71.25(12) . .
O1 Ce1 O4 69.48(10) 2 .
O1 Ce1 O4 69.48(10) . .
O5 Ce1 O4 128.50(18) . .
O2 Ce1 O4 115.91(7) . .
O2 Ce1 O4 115.91(7) 2 .
C1 O1 Ce1 123.6(3) . .
C2 O2 Ce1 122.6(3) . .
O1 C1 C3 125.4(4) . .
O1 C1 C2 115.5(4) . .
C3 C1 C2 119.0(3) . .
O2 C2 C3 124.6(4) . 7
O2 C2 C1 115.9(4) . .
C3 C2 C1 119.5(4) 7 .
C1 C3 C2 121.5(4) . 7
C1 C3 Cl1 118.9(3) . .
C2 C3 Cl1 119.5(3) 7 .
C4 O3 Ce1 122.2(3) . .
O3 C4 C5 125.3(4) . .
O3 C4 C4 115.6(2) . 2
C5 C4 C4 119.1(3) . 2
C4 C5 C4 121.7(5) . 6_656
C4 C5 Cl2 119.1(3) . .
C4 C5 Cl2 119.1(3) 6_656 .

loop_
_geom_bond_atom_site_label_1
_geom_bond_atom_site_label_2
_geom_bond_distance
_geom_bond_site_symmetry_2
Ce1 O6 2.488(5) .
Ce1 O3 2.510(3) 2
Ce1 O3 2.510(3) .
Ce1 O1 2.519(3) 2
Ce1 O1 2.519(3) .
Ce1 O5 2.541(5) .
Ce1 O2 2.544(3) .
Ce1 O2 2.544(3) 2
Ce1 O4 2.619(4) .
Cl1 C3 1.731(4) .
O1 C1 1.255(5) .
O2 C2 1.251(5) .
C1 C3 1.387(6) .
C1 C2 1.533(6) .
C2 C3 1.406(6) 7
C3 C2 1.406(6) 7
Cl2 C5 1.721(6) .
O3 C4 1.261(5) .
C4 C5 1.390(5) .
C4 C4 1.534(8) 2
C5 C4 1.390(5) 6_656
